data_7043710
loop_
_publ_author_name
'Jin, Guo-Xin'
'Gao, Wen-Xi'
'Lin, Yue-Jian'

_publ_section_title
;
 Stepwise construction of discrete parallelogram- and prism-shaped
 organometallic architectures based on half-sandwich rhodium fragments
;
_journal_name_full 'Dalton Trans.'
_journal_paper_doi 10.1039/C7DT02186K
_journal_year 2017
_chemical_formula_sum 'C90 H112 F12 N10 O27 Rh4 S4'
_chemical_formula_weight 2533.77
_space_group_crystal_system triclinic
_space_group_IT_number 2
_space_group_name_Hall '-P 1'
_space_group_name_H-M_alt 'P -1'
_symmetry_space_group_name_Hall '-P 1'
_symmetry_space_group_name_H-M 'P -1'
_atom_sites_solution_hydrogens geom
_audit_creation_method SHELXL-2014/7
_audit_update_record
;
2017-06-14 deposited with the CCDC.
2017-07-19 downloaded from the CCDC.
;
_cell_angle_alpha 109.857(2)
_cell_angle_beta 91.607(2)
_cell_angle_gamma 96.139(2)
_cell_formula_units_Z 2
_cell_length_a 15.3538(17)
_cell_length_b 17.894(2)
_cell_length_c 20.376(2)
_cell_measurement_reflns_used 3306
_cell_measurement_temperature 173(2)
_cell_measurement_theta_max 22.41
_cell_measurement_theta_min 2.30
_cell_volume 5222.7(10)
_computing_cell_refinement 'Bruker SAINT'
_computing_data_collection 'Bruker APEX2'
_computing_data_reduction 'Bruker SAINT'
_computing_molecular_graphics 'Bruker SHELXTL'
_computing_publication_material 'Bruker SHELXTL'
_computing_structure_refinement 'SHELXL-2014/7 (Sheldrick, 2014)'
_computing_structure_solution 'SHELXS-97 (Sheldrick, 2008)'
_diffrn_ambient_temperature 173(2)
_diffrn_measured_fraction_theta_full 0.997
_diffrn_measured_fraction_theta_max 0.997
_diffrn_measurement_device_type 'Bruker APEX-II CCD'
_diffrn_measurement_method '\f and \w scans'
_diffrn_radiation_type MoK\a
_diffrn_radiation_wavelength 0.71073
_diffrn_reflns_av_R_equivalents 0.1673
_diffrn_reflns_av_unetI/netI 0.2551
_diffrn_reflns_Laue_measured_fraction_full 0.997
_diffrn_reflns_Laue_measured_fraction_max 0.997
_diffrn_reflns_limit_h_max 18
_diffrn_reflns_limit_h_min -17
_diffrn_reflns_limit_k_max 21
_diffrn_reflns_limit_k_min -20
_diffrn_reflns_limit_l_max 24
_diffrn_reflns_limit_l_min -20
_diffrn_reflns_number 32624
_diffrn_reflns_point_group_measured_fraction_full 0.997
_diffrn_reflns_point_group_measured_fraction_max 0.997
_diffrn_reflns_theta_full 25.010
_diffrn_reflns_theta_max 25.010
_diffrn_reflns_theta_min 1.219
_exptl_absorpt_coefficient_mu 0.800
_exptl_absorpt_correction_T_max 0.745
_exptl_absorpt_correction_T_min 0.679
_exptl_absorpt_correction_type multi-scan
_exptl_absorpt_process_details sadabs
_exptl_crystal_colour yellow
_exptl_crystal_density_diffrn 1.611
_exptl_crystal_description block
_exptl_crystal_F_000 2580
_exptl_crystal_size_max 0.110
_exptl_crystal_size_mid 0.100
_exptl_crystal_size_min 0.090
_platon_squeeze_details
; 
 In asymmetric unit of this data, there were disordered 
 solvents (four methanol and one water molecules) which 
 could not be restrained properly. Therefore, SQUEEZE 
 algorithm was used to omit them. 
;
_refine_diff_density_max 1.342
_refine_diff_density_min -1.453
_refine_diff_density_rms 0.158
_refine_ls_extinction_method none
_refine_ls_goodness_of_fit_ref 0.837
_refine_ls_hydrogen_treatment constr
_refine_ls_matrix_type full
_refine_ls_number_parameters 1318
_refine_ls_number_reflns 18395
_refine_ls_number_restraints 167
_refine_ls_restrained_S_all 0.838
_refine_ls_R_factor_all 0.1416
_refine_ls_R_factor_gt 0.0642
_refine_ls_shift/su_max 0.003
_refine_ls_shift/su_mean 0.000
_refine_ls_structure_factor_coef Fsqd
_refine_ls_weighting_details 'w=1/[\s^2^(Fo^2^)+(0.0522P)^2^] where P=(Fo^2^+2Fc^2^)/3'
_refine_ls_weighting_scheme calc
_refine_ls_wR_factor_gt 0.1405
_refine_ls_wR_factor_ref 0.1714
_reflns_Friedel_coverage 0.000
_reflns_number_gt 8090
_reflns_number_total 18395
_reflns_threshold_expression 'I > 2\s(I)'
_cod_data_source_file c7dt02186k2.cif
_cod_data_source_block mo_60506c
_cod_original_cell_volume 5222.8(10)
_cod_database_code 7043710
_shelx_shelxl_version_number 2014/7
_shelx_space_group_comment
; 
The symmetry employed for this shelxl refinement is uniquely defined 
by the following loop, which should always be used as a source of 
symmetry information in preference to the above space-group names. 
They are only intended as comments. 
;
_shelx_estimated_absorpt_t_min 0.917
_shelx_estimated_absorpt_t_max 0.932
_platon_squeeze_void_probe_radius 1.20

loop_
_space_group_symop_operation_xyz
'x, y, z'
'-x, -y, -z'

loop_
_atom_site_label
_atom_site_type_symbol
_atom_site_fract_x
_atom_site_fract_y
_atom_site_fract_z
_atom_site_U_iso_or_equiv
_atom_site_adp_type
_atom_site_occupancy
_atom_site_site_symmetry_order
_atom_site_calc_flag
_atom_site_refinement_flags_posn
_atom_site_refinement_flags_adp
_atom_site_refinement_flags_occupancy
_atom_site_disorder_assembly
_atom_site_disorder_group
Rh1 Rh 0.65968(4) 0.44729(4) 0.20760(4) 0.02263(18) Uani 1 1 d . . . . .
Rh2 Rh 0.25445(4) 0.43910(4) 0.21218(4) 0.02422(19) Uani 1 1 d . . . . .
Rh3 Rh 0.82296(5) 0.05293(5) 0.27403(4) 0.0306(2) Uani 1 1 d . . . . .
Rh4 Rh 1.21125(5) -0.01087(4) 0.28910(4) 0.0275(2) Uani 1 1 d . . . . .
N1 N 0.5301(4) 0.3949(4) 0.2159(3) 0.0210(16) Uani 1 1 d . . . . .
N2 N 0.3877(4) 0.4166(4) 0.2186(3) 0.0224(17) Uani 1 1 d . . . . .
N3 N 0.5923(4) 0.5502(4) 0.2508(3) 0.0220(16) Uani 1 1 d . . . . .
N4 N 0.6950(4) 0.4595(4) 0.3145(3) 0.0236(17) Uani 1 1 d D . . . .
N5 N 0.7427(5) 0.5333(4) 0.6770(3) 0.0263(18) Uani 1 1 d D . . . .
N6 N 0.9628(5) 0.0828(4) 0.2726(4) 0.0269(18) Uani 1 1 d . . . . .
N7 N 1.0924(5) 0.0377(5) 0.2761(4) 0.0289(18) Uani 1 1 d . . . . .
N8 N 0.8685(5) -0.0608(4) 0.2276(4) 0.0266(18) Uani 1 1 d . . . . .
N9 N 0.8004(6) 0.0570(5) 0.1714(4) 0.036(2) Uani 1 1 d . . . . .
N10 N 0.7714(5) 0.0271(4) -0.1808(4) 0.0322(19) Uani 1 1 d D . . . .
O1 O 0.4700(5) 0.1808(4) 0.1738(4) 0.058(2) Uani 1 1 d . . . . .
H1 H 0.4180 0.1892 0.1681 0.087 Uiso 1 1 calc R U . . .
O2 O 0.6013(4) 0.2523(4) 0.2067(3) 0.0338(16) Uani 1 1 d . . . . .
O3 O 0.2408(4) 0.3143(4) 0.2001(3) 0.0285(15) Uani 1 1 d . . . . .
O4 O 0.3115(4) 0.2067(4) 0.1736(4) 0.0487(19) Uani 1 1 d . . . . .
O5 O 1.0678(5) 0.2895(4) 0.3397(4) 0.060(2) Uani 1 1 d . . . . .
H5 H 1.1129 0.2704 0.3479 0.090 Uiso 1 1 calc R U . . .
O6 O 0.9339(5) 0.2455(4) 0.2927(4) 0.0466(18) Uani 1 1 d . . . . .
O7 O 1.2549(4) 0.1148(4) 0.3134(3) 0.0329(16) Uani 1 1 d . . . . .
O8 O 1.2113(5) 0.2344(4) 0.3473(4) 0.0468(19) Uani 1 1 d . . . . .
O9 O 0.8443(5) 0.6852(4) 0.3085(4) 0.070(2) Uani 1 1 d . . . . .
O10 O 0.7746(6) 0.7936(6) 0.3822(5) 0.102(3) Uani 1 1 d . . . . .
O11 O 0.9068(5) 0.8215(5) 0.3336(5) 0.077(3) Uani 1 1 d . . . . .
O12 O 0.2529(5) 0.8518(5) 0.4562(4) 0.070(3) Uani 1 1 d D . . . .
O13 O 0.3201(6) 0.7408(5) 0.3819(4) 0.082(3) Uani 1 1 d D . . . .
O14 O 0.3031(7) 0.7566(6) 0.5036(5) 0.098(3) Uani 1 1 d D . . . .
O15 O 0.6652(8) 0.7217(8) 0.1060(8) 0.162(6) Uani 1 1 d . U . . .
O16 O 0.5749(7) 0.7254(8) 0.0029(6) 0.134(5) Uani 1 1 d . U . . .
O17 O 0.5990(10) 0.8433(7) 0.1097(9) 0.179(6) Uani 1 1 d . U . . .
S1 S 0.85372(18) 0.76590(18) 0.35424(15) 0.0485(7) Uani 1 1 d . . . . .
S2 S 0.3110(2) 0.7943(2) 0.45072(16) 0.0587(8) Uani 1 1 d D . . . .
S3 S 0.5985(3) 0.7583(3) 0.0814(3) 0.0980(14) Uani 1 1 d . . . . .
F1 F 0.9340(6) 0.8375(6) 0.4792(4) 0.106(3) Uani 1 1 d D U . . .
F2 F 0.8799(9) 0.7194(7) 0.4606(6) 0.196(6) Uani 1 1 d D U . . .
F3 F 0.9960(6) 0.7427(6) 0.4112(5) 0.124(3) Uani 1 1 d D U . . .
F4 F 0.4811(6) 0.8109(7) 0.4771(5) 0.126(4) Uani 1 1 d . . . . .
F5 F 0.4354(7) 0.8865(7) 0.4272(7) 0.155(5) Uani 1 1 d . . . . .
F6 F 0.4136(7) 0.9097(7) 0.5372(6) 0.176(5) Uani 1 1 d . . . . .
F7 F 0.4366(6) 0.7438(6) 0.1025(5) 0.123(3) Uani 1 1 d . . . . .
F8 F 0.5065(8) 0.6470(6) 0.1123(6) 0.150(4) Uani 1 1 d D . . . .
F9 F 0.5207(8) 0.7679(8) 0.1933(5) 0.181(5) Uani 1 1 d . . . . .
C1 C 0.4717(6) 0.4511(5) 0.2275(4) 0.024(2) Uani 1 1 d . . . . .
C2 C 0.4819(6) 0.3239(5) 0.2028(5) 0.027(2) Uani 1 1 d . . . . .
C3 C 0.3923(6) 0.3356(6) 0.2020(4) 0.030(2) Uani 1 1 d . . . . .
C4 C 0.5060(6) 0.5363(5) 0.2519(5) 0.028(2) Uani 1 1 d . . . . .
C5 C 0.4551(6) 0.5974(6) 0.2783(5) 0.040(3) Uani 1 1 d . . . . .
H5A H 0.3933 0.5851 0.2782 0.049 Uiso 1 1 calc R U . . .
C6 C 0.4930(6) 0.6769(6) 0.3051(5) 0.045(3) Uani 1 1 d . . . . .
H6 H 0.4593 0.7203 0.3223 0.054 Uiso 1 1 calc R U . . .
C7 C 0.5844(6) 0.6880(6) 0.3049(5) 0.044(3) Uani 1 1 d . . . . .
H7 H 0.6152 0.7404 0.3247 0.053 Uiso 1 1 calc R U . . .
C8 C 0.6303(6) 0.6237(6) 0.2762(5) 0.034(2) Uani 1 1 d . . . . .
H8 H 0.6922 0.6335 0.2748 0.040 Uiso 1 1 calc R U . . .
C9 C 0.5226(7) 0.2504(5) 0.1945(5) 0.036(2) Uani 1 1 d . . . . .
C10 C 0.3111(6) 0.2804(6) 0.1896(4) 0.031(2) Uani 1 1 d . . . . .
C11 C 0.7463(6) 0.5237(6) 0.3564(5) 0.039(3) Uani 1 1 d D . . . .
H11 H 0.7714 0.5622 0.3376 0.047 Uiso 1 1 calc R U . . .
C12 C 0.7638(6) 0.5360(6) 0.4257(5) 0.039(3) Uani 1 1 d D . . . .
H12 H 0.8036 0.5808 0.4534 0.047 Uiso 1 1 calc R U . . .
C13 C 0.7243(6) 0.4836(6) 0.4556(5) 0.029(2) Uani 1 1 d D . . . .
C14 C 0.6723(7) 0.4195(6) 0.4129(5) 0.038(3) Uani 1 1 d . . . . .
H14 H 0.6449 0.3814 0.4314 0.046 Uiso 1 1 calc R U . . .
C15 C 0.6575(6) 0.4073(5) 0.3423(5) 0.030(2) Uani 1 1 d D . . . .
H15 H 0.6202 0.3613 0.3134 0.036 Uiso 1 1 calc R U . . .
C16 C 0.7333(6) 0.4552(5) 0.6306(5) 0.035(2) Uani 1 1 d D . . . .
H16 H 0.7304 0.4129 0.6491 0.041 Uiso 1 1 calc R U . . .
C17 C 0.7281(7) 0.4353(6) 0.5574(5) 0.040(3) Uani 1 1 d . . . . .
H17 H 0.7208 0.3811 0.5268 0.047 Uiso 1 1 calc R U . . .
C18 C 0.7340(6) 0.4985(5) 0.5318(5) 0.029(2) Uani 1 1 d . . . . .
C19 C 0.7493(7) 0.5752(7) 0.5777(5) 0.050(3) Uani 1 1 d . . . . .
H19 H 0.7574 0.6186 0.5607 0.060 Uiso 1 1 calc R U . . .
C20 C 0.7530(7) 0.5902(7) 0.6501(5) 0.051(3) Uani 1 1 d D . . . .
H20 H 0.7634 0.6442 0.6809 0.061 Uiso 1 1 calc R U . . .
C21 C 0.6628(6) 0.4306(5) 0.0989(4) 0.024(2) Uani 1 1 d D . . . .
C22 C 0.7328(5) 0.4893(5) 0.1363(4) 0.021(2) Uani 1 1 d . . . . .
C23 C 0.7889(6) 0.4586(7) 0.1710(5) 0.037(3) Uani 1 1 d . . . . .
C24 C 0.7594(6) 0.3756(6) 0.1551(5) 0.030(2) Uani 1 1 d . . . . .
C25 C 0.6816(6) 0.3571(5) 0.1072(4) 0.026(2) Uani 1 1 d D . . . .
C26 C 0.5868(6) 0.4368(7) 0.0532(5) 0.049(3) Uani 1 1 d . . . . .
H26A H 0.5815 0.4934 0.0615 0.073 Uiso 1 1 calc R U . . .
H26B H 0.5325 0.4111 0.0644 0.073 Uiso 1 1 calc R U . . .
H26C H 0.5971 0.4101 0.0039 0.073 Uiso 1 1 calc R U . . .
C27 C 0.7436(7) 0.5743(6) 0.1340(5) 0.041(3) Uani 1 1 d . . . . .
H27A H 0.7773 0.5756 0.0942 0.062 Uiso 1 1 calc R U . . .
H27B H 0.7749 0.6111 0.1775 0.062 Uiso 1 1 calc R U . . .
H27C H 0.6856 0.5907 0.1289 0.062 Uiso 1 1 calc R U . . .
C28 C 0.8714(5) 0.5013(5) 0.2120(5) 0.028(2) Uani 1 1 d . . . . .
H28A H 0.8873 0.4750 0.2449 0.042 Uiso 1 1 calc R U . . .
H28B H 0.8633 0.5569 0.2379 0.042 Uiso 1 1 calc R U . . .
H28C H 0.9184 0.5001 0.1802 0.042 Uiso 1 1 calc R U . . .
C29 C 0.8030(6) 0.3186(6) 0.1784(5) 0.033(2) Uani 1 1 d . . . . .
H29A H 0.8504 0.2998 0.1480 0.049 Uiso 1 1 calc R U . . .
H29B H 0.7601 0.2729 0.1759 0.049 Uiso 1 1 calc R U . . .
H29C H 0.8275 0.3452 0.2267 0.049 Uiso 1 1 calc R U . . .
C30 C 0.6351(6) 0.2740(5) 0.0689(5) 0.039(2) Uani 1 1 d . . . . .
H30A H 0.6577 0.2527 0.0225 0.058 Uiso 1 1 calc R U . . .
H30B H 0.5719 0.2764 0.0639 0.058 Uiso 1 1 calc R U . . .
H30C H 0.6457 0.2390 0.0956 0.058 Uiso 1 1 calc R U . . .
C31 C 0.1940(6) 0.4080(6) 0.1092(4) 0.030(2) Uani 1 1 d . . . . .
C32 C 0.1297(6) 0.4276(6) 0.1587(5) 0.033(2) Uani 1 1 d D . . . .
C33 C 0.1533(6) 0.5083(6) 0.2025(5) 0.032(2) Uani 1 1 d D . . . .
C34 C 0.2330(6) 0.5379(6) 0.1779(5) 0.033(2) Uani 1 1 d . . . . .
C35 C 0.2566(6) 0.4727(6) 0.1204(5) 0.034(2) Uani 1 1 d . . . . .
C36 C 0.1944(7) 0.3281(6) 0.0523(5) 0.049(3) Uani 1 1 d . . . . .
H36A H 0.2517 0.3256 0.0321 0.074 Uiso 1 1 calc R U . . .
H36B H 0.1484 0.3214 0.0157 0.074 Uiso 1 1 calc R U . . .
H36C H 0.1835 0.2853 0.0719 0.074 Uiso 1 1 calc R U . . .
C37 C 0.0538(6) 0.3694(6) 0.1623(5) 0.039(2) Uani 1 1 d . . . . .
H37A H 0.0080 0.3643 0.1260 0.058 Uiso 1 1 calc R U . . .
H37B H 0.0301 0.3888 0.2084 0.058 Uiso 1 1 calc R U . . .
H37C H 0.0737 0.3171 0.1548 0.058 Uiso 1 1 calc R U . . .
C38 C 0.1000(7) 0.5602(6) 0.2592(6) 0.050(3) Uani 1 1 d . . . . .
H38A H 0.1386 0.6067 0.2903 0.075 Uiso 1 1 calc R U . . .
H38B H 0.0740 0.5286 0.2863 0.075 Uiso 1 1 calc R U . . .
H38C H 0.0531 0.5786 0.2371 0.075 Uiso 1 1 calc R U . . .
C39 C 0.2739(7) 0.6270(7) 0.2022(6) 0.057(3) Uani 1 1 d . . . . .
H39A H 0.3369 0.6298 0.1950 0.086 Uiso 1 1 calc R U . . .
H39B H 0.2654 0.6530 0.2519 0.086 Uiso 1 1 calc R U . . .
H39C H 0.2453 0.6544 0.1749 0.086 Uiso 1 1 calc R U . . .
C40 C 0.3335(7) 0.4784(7) 0.0798(6) 0.057(3) Uani 1 1 d . . . . .
H40A H 0.3475 0.4245 0.0539 0.086 Uiso 1 1 calc R U . . .
H40B H 0.3838 0.5091 0.1117 0.086 Uiso 1 1 calc R U . . .
H40C H 0.3202 0.5054 0.0468 0.086 Uiso 1 1 calc R U . . .
C41 C 1.0057(6) 0.0177(5) 0.2589(5) 0.028(2) Uani 1 1 d . . . . .
C42 C 1.0238(6) 0.1467(5) 0.2969(5) 0.030(2) Uani 1 1 d . . . . .
C43 C 1.1030(6) 0.1198(6) 0.2991(5) 0.032(2) Uani 1 1 d . . . . .
C44 C 0.9569(6) -0.0617(6) 0.2282(4) 0.033(2) Uani 1 1 d . . . . .
C45 C 0.9942(7) -0.1302(6) 0.1980(5) 0.037(2) Uani 1 1 d . . . . .
H45 H 1.0563 -0.1280 0.1979 0.045 Uiso 1 1 calc R U . . .
C46 C 0.9429(7) -0.2022(7) 0.1679(6) 0.055(3) Uani 1 1 d D . . . .
H46 H 0.9682 -0.2507 0.1501 0.067 Uiso 1 1 calc R U . . .
C47 C 0.8526(7) -0.2018(6) 0.1643(5) 0.047(3) Uani 1 1 d D . . . .
H47 H 0.8152 -0.2501 0.1408 0.057 Uiso 1 1 calc R U . . .
C48 C 0.8166(6) -0.1314(6) 0.1947(5) 0.038(2) Uani 1 1 d D . . . .
H48 H 0.7546 -0.1322 0.1926 0.045 Uiso 1 1 calc R U . . .
C49 C 1.0037(7) 0.2299(6) 0.3093(6) 0.040(3) Uani 1 1 d . . . . .
C50 C 1.1938(7) 0.1621(8) 0.3222(5) 0.043(3) Uani 1 1 d . . . . .
C51 C 0.7433(7) 0.0009(9) 0.1254(6) 0.063(4) Uani 1 1 d . . . . .
H51 H 0.7123 -0.0392 0.1396 0.076 Uiso 1 1 calc R U . . .
C52 C 0.7279(7) -0.0007(7) 0.0581(6) 0.055(3) Uani 1 1 d D . . . .
H52 H 0.6846 -0.0402 0.0278 0.066 Uiso 1 1 calc R U . . .
C53 C 0.7739(7) 0.0541(6) 0.0337(5) 0.047(3) Uani 1 1 d D . . . .
C54 C 0.8301(8) 0.1116(7) 0.0836(5) 0.060(4) Uani 1 1 d D . . . .
H54 H 0.8615 0.1531 0.0713 0.073 Uiso 1 1 calc R U . . .
C55 C 0.8424(8) 0.1114(6) 0.1501(5) 0.049(3) Uani 1 1 d . . . . .
H55 H 0.8829 0.1522 0.1822 0.059 Uiso 1 1 calc R U . . .
C56 C 0.7909(7) 0.1009(6) -0.1305(5) 0.044(3) Uani 1 1 d D . . . .
H56 H 0.8042 0.1460 -0.1447 0.053 Uiso 1 1 calc R U . . .
C57 C 0.7922(7) 0.1129(6) -0.0599(5) 0.046(3) Uani 1 1 d D . . . .
H57 H 0.8113 0.1640 -0.0260 0.055 Uiso 1 1 calc R U . . .
C58 C 0.7646(7) 0.0476(6) -0.0403(5) 0.046(3) Uani 1 1 d D . . . .
C59 C 0.7410(9) -0.0282(6) -0.0923(5) 0.066(4) Uani 1 1 d . . . . .
H59 H 0.7255 -0.0748 -0.0807 0.080 Uiso 1 1 calc R U . . .
C60 C 0.7417(8) -0.0310(7) -0.1593(5) 0.061(4) Uani 1 1 d D . . . .
H60 H 0.7182 -0.0801 -0.1942 0.073 Uiso 1 1 calc R U . . .
C61 C 0.6904(6) 0.0757(7) 0.3061(5) 0.041(3) Uani 1 1 d . . . . .
C62 C 0.7188(7) 0.0155(7) 0.3317(5) 0.043(3) Uani 1 1 d . . . . .
C63 C 0.7978(7) 0.0522(6) 0.3761(5) 0.038(3) Uani 1 1 d . . . . .
C64 C 0.8133(7) 0.1353(6) 0.3826(5) 0.037(3) Uani 1 1 d . . . . .
C65 C 0.7502(6) 0.1476(6) 0.3365(5) 0.035(2) Uani 1 1 d . . . . .
C66 C 0.6103(7) 0.0681(8) 0.2590(6) 0.063(4) Uani 1 1 d . . . . .
H66A H 0.5975 0.0127 0.2269 0.095 Uiso 1 1 calc R U . . .
H66B H 0.6211 0.1040 0.2321 0.095 Uiso 1 1 calc R U . . .
H66C H 0.5602 0.0827 0.2874 0.095 Uiso 1 1 calc R U . . .
C67 C 0.6712(8) -0.0646(8) 0.3170(6) 0.063(3) Uani 1 1 d . . . . .
H67A H 0.7132 -0.1026 0.3158 0.094 Uiso 1 1 calc R U . . .
H67B H 0.6377 -0.0814 0.2716 0.094 Uiso 1 1 calc R U . . .
H67C H 0.6309 -0.0633 0.3537 0.094 Uiso 1 1 calc R U . . .
C68 C 0.8450(7) 0.0122(6) 0.4171(5) 0.049(3) Uani 1 1 d . . . . .
H68A H 0.8146 0.0154 0.4594 0.073 Uiso 1 1 calc R U . . .
H68B H 0.9052 0.0390 0.4302 0.073 Uiso 1 1 calc R U . . .
H68C H 0.8464 -0.0441 0.3885 0.073 Uiso 1 1 calc R U . . .
C69 C 0.8845(7) 0.1935(7) 0.4291(5) 0.050(3) Uani 1 1 d . . . . .
H69A H 0.8880 0.2438 0.4196 0.075 Uiso 1 1 calc R U . . .
H69B H 0.9405 0.1716 0.4205 0.075 Uiso 1 1 calc R U . . .
H69C H 0.8718 0.2036 0.4781 0.075 Uiso 1 1 calc R U . . .
C70 C 0.7364(7) 0.2258(6) 0.3286(6) 0.052(3) Uani 1 1 d . . . . .
H70A H 0.6990 0.2541 0.3647 0.078 Uiso 1 1 calc R U . . .
H70B H 0.7080 0.2159 0.2823 0.078 Uiso 1 1 calc R U . . .
H70C H 0.7933 0.2586 0.3337 0.078 Uiso 1 1 calc R U . . .
C71 C 1.1746(6) -0.0560(7) 0.3726(5) 0.039(3) Uani 1 1 d . . . . .
C72 C 1.1934(6) -0.1204(5) 0.3132(4) 0.025(2) Uani 1 1 d . . . . .
C73 C 1.2831(6) -0.1067(6) 0.2974(5) 0.031(2) Uani 1 1 d . . . . .
C74 C 1.3205(7) -0.0299(7) 0.3444(5) 0.046(3) Uani 1 1 d . . . . .
C75 C 1.2560(7) 0.0002(6) 0.3933(5) 0.037(3) Uani 1 1 d . . . . .
C76 C 1.0903(7) -0.0479(7) 0.4049(6) 0.062(4) Uani 1 1 d . . . . .
H76A H 1.0423 -0.0641 0.3683 0.093 Uiso 1 1 calc R U . . .
H76B H 1.0888 0.0079 0.4346 0.093 Uiso 1 1 calc R U . . .
H76C H 1.0834 -0.0823 0.4335 0.093 Uiso 1 1 calc R U . . .
C77 C 1.1345(6) -0.1997(5) 0.2827(5) 0.033(2) Uani 1 1 d . . . . .
H77A H 1.1584 -0.2401 0.2981 0.049 Uiso 1 1 calc R U . . .
H77B H 1.1318 -0.2172 0.2315 0.049 Uiso 1 1 calc R U . . .
H77C H 1.0753 -0.1930 0.2988 0.049 Uiso 1 1 calc R U . . .
C78 C 1.3296(8) -0.1601(7) 0.2423(6) 0.060(3) Uani 1 1 d . . . . .
H78A H 1.3680 -0.1283 0.2214 0.090 Uiso 1 1 calc R U . . .
H78B H 1.2868 -0.1972 0.2062 0.090 Uiso 1 1 calc R U . . .
H78C H 1.3650 -0.1905 0.2624 0.090 Uiso 1 1 calc R U . . .
C79 C 1.4123(6) 0.0105(9) 0.3483(7) 0.078(4) Uani 1 1 d . U . . .
H79A H 1.4152 0.0671 0.3774 0.117 Uiso 1 1 calc R U . . .
H79B H 1.4287 0.0062 0.3012 0.117 Uiso 1 1 calc R U . . .
H79C H 1.4529 -0.0154 0.3690 0.117 Uiso 1 1 calc R U . . .
C80 C 1.2662(8) 0.0817(7) 0.4538(5) 0.066(4) Uani 1 1 d . U . . .
H80A H 1.2955 0.0764 0.4951 0.099 Uiso 1 1 calc R U . . .
H80B H 1.2081 0.0985 0.4650 0.099 Uiso 1 1 calc R U . . .
H80C H 1.3015 0.1218 0.4396 0.099 Uiso 1 1 calc R U . . .
C81 C 0.9169(9) 0.7639(7) 0.4290(7) 0.075(4) Uani 1 1 d D U . . .
C82 C 0.4132(11) 0.8533(10) 0.4743(9) 0.092(5) Uani 1 1 d . U . . .
C83 C 0.5071(13) 0.7289(10) 0.1235(8) 0.109(6) Uani 1 1 d D U . . .
C85 C 0.9821(12) 0.4570(11) 0.4036(9) 0.126(7) Uani 1 1 d . . . . .
O21 O 0.9416(8) 0.4179(6) 0.3353(5) 0.108(4) Uani 1 1 d . . . . .
C86 C 0.5231(13) 0.5910(15) 0.4446(10) 0.155(9) Uani 1 1 d . . . . .
O22 O 0.5332(8) 0.5776(8) 0.5121(6) 0.130(4) Uani 1 1 d . . . . .
S4 S 0.1579(5) 0.6670(3) 0.0387(3) 0.053(2) Uani 0.574(11) 1 d D . P A 1
O18 O 0.2329(15) 0.628(2) 0.038(2) 0.097(8) Uani 0.574(11) 1 d D U P A 1
O19 O 0.145(2) 0.7176(15) 0.1084(9) 0.053(5) Uani 0.574(11) 1 d D U P A 1
O20 O 0.133(3) 0.690(2) -0.0191(19) 0.061(5) Uani 0.574(11) 1 d D U P A 1
C84 C 0.0711(18) 0.5855(17) 0.0238(15) 0.078(8) Uani 0.574(11) 1 d . U P A 1
F10 F 0.072(2) 0.5350(15) -0.0375(12) 0.134(12) Uani 0.574(11) 1 d . U P A 1
F11 F 0.0804(17) 0.5518(9) 0.0689(7) 0.061(5) Uani 0.574(11) 1 d . U P A 1
F12 F -0.0090(13) 0.6111(11) 0.0250(11) 0.083(6) Uani 0.574(11) 1 d . U P A 1
S4' S 0.0896(6) 0.6771(4) 0.0302(4) 0.046(3) Uani 0.426(11) 1 d D . P A 2
O18' O -0.002(2) 0.6516(16) 0.0229(13) 0.062(7) Uani 0.426(11) 1 d . U P A 2
O19' O 0.119(3) 0.730(2) 0.0992(13) 0.053(5) Uani 0.426(11) 1 d D . P A 2
O20' O 0.143(5) 0.712(3) -0.022(3) 0.061(5) Uani 0.426(11) 1 d . . P A 2
C84' C 0.1358(14) 0.5866(11) 0.0204(12) 0.043(7) Uani 0.426(11) 1 d D U P A 2
F10' F 0.1098(19) 0.5294(13) -0.0411(12) 0.076(9) Uani 0.426(11) 1 d D U P A 2
F11' F 0.115(3) 0.554(2) 0.0692(16) 0.16(2) Uani 0.426(11) 1 d D U P A 2
F12' F 0.2226(14) 0.5944(19) 0.022(2) 0.097(8) Uani 0.426(11) 1 d D . P A 2

loop_
_atom_site_aniso_label
_atom_site_aniso_U_11
_atom_site_aniso_U_22
_atom_site_aniso_U_33
_atom_site_aniso_U_23
_atom_site_aniso_U_13
_atom_site_aniso_U_12
Rh1 0.0192(4) 0.0263(4) 0.0234(4) 0.0084(3) 0.0026(3) 0.0076(3)
Rh2 0.0195(4) 0.0300(5) 0.0221(4) 0.0083(3) -0.0006(3) 0.0018(3)
Rh3 0.0329(4) 0.0341(5) 0.0288(4) 0.0156(4) 0.0020(3) 0.0055(4)
Rh4 0.0305(4) 0.0286(5) 0.0246(4) 0.0120(4) -0.0011(3) 0.0006(4)
N1 0.018(4) 0.024(4) 0.020(4) 0.008(3) -0.003(3) -0.002(3)
N2 0.017(4) 0.025(5) 0.023(4) 0.009(3) 0.002(3) -0.005(3)
N3 0.022(4) 0.020(4) 0.020(4) 0.003(3) 0.004(3) 0.000(3)
N4 0.024(4) 0.021(4) 0.021(4) -0.001(3) 0.004(3) 0.013(4)
N5 0.035(4) 0.022(5) 0.023(4) 0.012(4) -0.004(3) -0.009(4)
N6 0.026(4) 0.023(5) 0.027(4) 0.002(4) -0.006(3) 0.006(4)
N7 0.029(5) 0.029(5) 0.023(4) 0.004(4) 0.005(3) 0.000(4)
N8 0.032(5) 0.024(5) 0.027(4) 0.016(4) -0.010(4) 0.001(4)
N9 0.058(6) 0.019(5) 0.039(5) 0.018(4) -0.004(4) 0.011(4)
N10 0.056(5) 0.021(5) 0.016(4) 0.005(4) -0.006(4) -0.006(4)
O1 0.043(4) 0.037(5) 0.094(6) 0.025(4) -0.012(4) 0.001(4)
O2 0.027(4) 0.023(4) 0.053(4) 0.013(3) -0.004(3) 0.011(3)
O3 0.023(3) 0.025(4) 0.034(4) 0.010(3) -0.004(3) -0.009(3)
O4 0.037(4) 0.019(4) 0.083(6) 0.011(4) -0.003(4) -0.001(3)
O5 0.046(5) 0.029(5) 0.097(6) 0.014(4) -0.001(4) 0.002(4)
O6 0.053(5) 0.031(4) 0.054(5) 0.011(4) 0.005(4) 0.012(4)
O7 0.035(4) 0.033(4) 0.031(4) 0.015(3) -0.001(3) -0.009(3)
O8 0.054(5) 0.010(4) 0.069(5) 0.009(4) -0.010(4) -0.008(3)
O9 0.060(5) 0.031(5) 0.090(6) -0.013(4) -0.009(5) -0.007(4)
O10 0.051(6) 0.101(8) 0.124(9) -0.004(6) 0.016(6) 0.027(6)
O11 0.064(6) 0.055(6) 0.119(8) 0.043(5) 0.005(5) -0.009(5)
O12 0.083(6) 0.080(6) 0.071(6) 0.044(5) 0.027(5) 0.051(5)
O13 0.082(6) 0.077(7) 0.073(6) 0.001(5) 0.015(5) 0.028(5)
O14 0.152(10) 0.089(8) 0.078(7) 0.044(6) 0.046(7) 0.062(7)
O15 0.122(10) 0.153(12) 0.208(14) 0.054(10) -0.060(9) 0.048(9)
O16 0.087(8) 0.184(12) 0.104(9) 0.032(8) -0.036(7) -0.036(8)
O17 0.183(13) 0.064(8) 0.297(17) 0.073(10) -0.064(12) 0.026(8)
S1 0.0414(17) 0.0419(18) 0.0511(18) 0.0048(14) -0.0048(14) -0.0032(14)
S2 0.065(2) 0.060(2) 0.048(2) 0.0119(17) 0.0083(16) 0.0177(18)
S3 0.064(3) 0.080(3) 0.132(4) 0.020(3) -0.035(3) -0.005(2)
F1 0.103(6) 0.119(8) 0.067(5) 0.001(5) -0.016(5) -0.003(6)
F2 0.292(15) 0.166(11) 0.164(10) 0.140(9) -0.067(10) -0.086(10)
F3 0.116(7) 0.134(9) 0.110(7) 0.017(6) -0.033(6) 0.052(7)
F4 0.072(6) 0.182(10) 0.123(8) 0.046(7) -0.020(5) 0.035(7)
F5 0.117(8) 0.161(11) 0.208(12) 0.115(10) -0.014(8) -0.050(7)
F6 0.127(9) 0.146(10) 0.153(10) -0.069(8) -0.037(8) 0.001(7)
F7 0.104(7) 0.158(10) 0.103(7) 0.033(7) -0.007(6) 0.042(7)
F8 0.202(12) 0.080(8) 0.165(10) 0.040(7) -0.008(9) 0.025(8)
F9 0.203(12) 0.236(14) 0.077(8) 0.020(8) -0.030(8) 0.033(11)
C1 0.031(6) 0.021(5) 0.023(5) 0.009(4) 0.000(4) 0.007(4)
C2 0.025(5) 0.023(5) 0.036(6) 0.017(4) -0.006(4) -0.002(4)
C3 0.026(5) 0.034(6) 0.025(5) 0.010(5) 0.003(4) -0.016(4)
C4 0.025(5) 0.027(6) 0.029(5) 0.005(4) 0.003(4) 0.010(4)
C5 0.022(5) 0.043(7) 0.054(7) 0.013(6) 0.012(5) 0.004(5)
C6 0.033(6) 0.029(6) 0.058(7) -0.004(5) 0.002(5) 0.002(5)
C7 0.032(6) 0.026(6) 0.057(7) -0.005(5) 0.001(5) -0.005(5)
C8 0.019(5) 0.038(7) 0.038(6) 0.007(5) 0.007(4) -0.003(5)
C9 0.055(7) 0.010(5) 0.037(6) 0.002(4) 0.002(5) -0.005(5)
C10 0.024(5) 0.038(7) 0.022(5) 0.005(5) 0.002(4) -0.011(5)
C11 0.030(6) 0.053(7) 0.043(7) 0.032(6) 0.008(5) -0.014(5)
C12 0.036(6) 0.051(7) 0.028(6) 0.015(5) -0.007(5) -0.008(5)
C13 0.035(6) 0.033(6) 0.033(6) 0.028(5) 0.003(5) 0.013(5)
C14 0.055(7) 0.025(6) 0.034(6) 0.012(5) -0.004(5) -0.006(5)
C15 0.050(6) 0.008(5) 0.030(6) 0.005(4) -0.004(5) 0.009(4)
C16 0.039(6) 0.020(6) 0.056(7) 0.027(5) 0.005(5) 0.007(5)
C17 0.054(7) 0.038(7) 0.031(6) 0.015(5) 0.009(5) 0.014(5)
C18 0.036(6) 0.015(5) 0.038(6) 0.013(5) -0.003(5) -0.001(4)
C19 0.068(8) 0.047(8) 0.049(7) 0.038(6) -0.001(6) -0.008(6)
C20 0.065(8) 0.053(8) 0.037(7) 0.023(6) -0.005(6) -0.010(6)
C21 0.040(6) 0.014(5) 0.011(5) -0.004(4) -0.009(4) 0.002(4)
C22 0.026(5) 0.021(5) 0.008(4) -0.007(4) -0.004(4) 0.015(4)
C23 0.013(5) 0.070(8) 0.029(6) 0.016(5) 0.010(4) 0.014(5)
C24 0.024(5) 0.038(6) 0.036(6) 0.019(5) 0.013(4) 0.016(5)
C25 0.029(5) 0.028(6) 0.018(5) 0.004(4) 0.007(4) 0.003(4)
C26 0.037(6) 0.073(8) 0.036(6) 0.029(6) -0.011(5) -0.019(6)
C27 0.052(7) 0.038(7) 0.038(6) 0.018(5) -0.003(5) 0.009(5)
C28 0.016(5) 0.016(5) 0.047(6) 0.005(4) 0.008(4) -0.002(4)
C29 0.031(5) 0.031(6) 0.044(6) 0.018(5) 0.013(5) 0.013(5)
C30 0.043(6) 0.026(6) 0.039(6) 0.000(5) -0.002(5) 0.003(5)
C31 0.028(5) 0.040(6) 0.011(5) -0.003(4) -0.007(4) -0.001(5)
C32 0.020(5) 0.044(7) 0.031(6) 0.009(5) -0.011(4) 0.002(5)
C33 0.022(5) 0.043(7) 0.036(6) 0.019(5) -0.015(4) 0.009(5)
C34 0.030(6) 0.032(6) 0.043(6) 0.020(5) -0.011(5) 0.013(5)
C35 0.038(6) 0.041(7) 0.030(6) 0.018(5) 0.004(5) 0.010(5)
C36 0.054(7) 0.048(7) 0.034(6) 0.006(5) -0.021(5) -0.011(6)
C37 0.028(5) 0.034(6) 0.049(7) 0.007(5) -0.008(5) 0.006(5)
C38 0.040(6) 0.040(7) 0.069(8) 0.016(6) -0.001(6) 0.010(5)
C39 0.060(8) 0.050(8) 0.063(8) 0.021(6) -0.011(6) 0.010(6)
C40 0.060(8) 0.070(9) 0.051(7) 0.035(7) 0.011(6) -0.002(7)
C41 0.037(6) 0.021(5) 0.028(5) 0.015(4) -0.007(4) 0.002(5)
C42 0.040(6) 0.014(5) 0.031(6) 0.001(4) 0.005(5) 0.004(5)
C43 0.042(6) 0.026(6) 0.027(5) 0.010(5) -0.001(5) 0.000(5)
C44 0.043(6) 0.032(6) 0.017(5) 0.004(4) 0.005(5) -0.005(5)
C45 0.037(6) 0.023(6) 0.048(7) 0.009(5) -0.004(5) 0.000(5)
C46 0.061(8) 0.044(8) 0.063(8) 0.019(6) 0.001(7) 0.014(6)
C47 0.056(8) 0.030(7) 0.042(7) -0.001(5) -0.013(6) -0.010(6)
C48 0.032(6) 0.036(7) 0.036(6) 0.005(5) -0.002(5) -0.009(5)
C49 0.047(7) 0.012(6) 0.062(7) 0.015(5) -0.001(6) 0.008(5)
C50 0.035(6) 0.070(9) 0.019(6) 0.013(6) -0.002(5) -0.004(6)
C51 0.041(7) 0.114(12) 0.050(8) 0.053(8) 0.006(6) -0.005(7)
C52 0.067(8) 0.062(8) 0.042(7) 0.031(6) -0.012(6) -0.005(7)
C53 0.075(8) 0.041(7) 0.032(6) 0.023(6) 0.013(6) 0.001(6)
C54 0.112(11) 0.035(7) 0.040(7) 0.018(6) 0.015(7) 0.010(7)
C55 0.088(9) 0.018(6) 0.037(7) 0.009(5) 0.001(6) -0.012(6)
C56 0.075(8) 0.026(6) 0.041(7) 0.021(5) 0.014(6) 0.010(6)
C57 0.068(8) 0.036(7) 0.033(6) 0.012(5) 0.024(6) -0.001(6)
C58 0.076(8) 0.019(6) 0.054(7) 0.022(5) 0.024(6) 0.014(5)
C59 0.143(13) 0.020(6) 0.038(7) 0.015(5) 0.016(7) 0.003(7)
C60 0.101(10) 0.056(8) 0.017(6) 0.015(6) -0.012(6) -0.029(7)
C61 0.032(6) 0.065(8) 0.038(6) 0.031(6) -0.002(5) 0.009(6)
C62 0.035(6) 0.064(8) 0.031(6) 0.018(6) -0.001(5) 0.006(6)
C63 0.045(6) 0.040(7) 0.042(6) 0.027(5) 0.016(5) 0.016(5)
C64 0.050(7) 0.048(7) 0.022(5) 0.017(5) 0.011(5) 0.029(6)
C65 0.040(6) 0.048(7) 0.024(5) 0.017(5) 0.011(5) 0.018(5)
C66 0.036(7) 0.098(11) 0.064(8) 0.042(8) -0.006(6) 0.001(7)
C67 0.060(8) 0.073(10) 0.057(8) 0.026(7) 0.015(6) 0.002(7)
C68 0.062(8) 0.036(7) 0.056(7) 0.021(6) 0.004(6) 0.017(6)
C69 0.052(7) 0.059(8) 0.036(6) 0.013(6) 0.005(6) 0.008(6)
C70 0.063(8) 0.051(8) 0.052(7) 0.026(6) 0.017(6) 0.021(6)
C71 0.038(6) 0.056(8) 0.031(6) 0.025(6) -0.006(5) 0.007(5)
C72 0.043(6) 0.014(5) 0.025(5) 0.016(4) -0.006(4) 0.000(4)
C73 0.028(5) 0.030(6) 0.044(6) 0.027(5) -0.007(5) 0.003(5)
C74 0.047(7) 0.057(8) 0.035(6) 0.021(6) -0.005(5) 0.000(6)
C75 0.060(7) 0.023(6) 0.027(6) 0.011(5) -0.022(5) -0.003(5)
C76 0.052(7) 0.079(10) 0.055(8) 0.026(7) 0.020(6) -0.011(7)
C77 0.050(6) 0.015(5) 0.034(6) 0.012(4) -0.006(5) 0.001(5)
C78 0.061(8) 0.042(7) 0.093(10) 0.037(7) 0.021(7) 0.025(6)
C79 0.022(6) 0.119(12) 0.106(11) 0.066(10) -0.019(6) -0.017(7)
C80 0.089(9) 0.071(8) 0.020(6) 0.010(6) -0.027(6) -0.039(7)
C81 0.080(9) 0.030(7) 0.109(11) 0.019(7) -0.002(8) 0.008(7)
C82 0.101(11) 0.086(11) 0.088(11) 0.037(9) -0.002(9) -0.008(9)
C83 0.132(13) 0.130(14) 0.054(9) 0.008(9) -0.018(9) 0.054(12)
C85 0.127(15) 0.120(16) 0.093(13) -0.015(11) -0.033(11) 0.044(12)
O21 0.159(10) 0.094(8) 0.070(7) 0.015(6) -0.021(7) 0.062(8)
C86 0.124(16) 0.25(3) 0.125(17) 0.100(18) 0.020(13) 0.056(17)
O22 0.127(10) 0.184(13) 0.100(9) 0.071(9) 0.008(7) 0.038(9)
S4 0.066(5) 0.054(4) 0.039(3) 0.012(3) 0.009(3) 0.020(3)
O18 0.058(7) 0.17(2) 0.057(16) 0.016(18) 0.005(7) 0.056(11)
O19 0.081(18) 0.032(9) 0.044(7) 0.007(6) -0.006(7) 0.020(7)
O20 0.107(12) 0.028(19) 0.049(6) 0.023(10) 0.024(8) -0.022(13)
C84 0.064(14) 0.082(15) 0.072(15) 0.006(13) -0.006(12) 0.008(13)
F10 0.19(3) 0.084(15) 0.067(14) -0.042(11) 0.001(14) -0.033(15)
F11 0.108(14) 0.051(9) 0.032(8) 0.027(7) -0.020(7) 0.010(8)
F12 0.069(10) 0.051(11) 0.136(13) 0.050(11) -0.013(9) -0.009(10)
S4' 0.051(7) 0.044(5) 0.042(4) 0.014(3) -0.006(4) 0.004(4)
O18' 0.080(19) 0.037(15) 0.063(14) 0.002(12) -0.008(12) 0.034(15)
O19' 0.081(18) 0.032(9) 0.044(7) 0.007(6) -0.006(7) 0.020(7)
O20' 0.107(12) 0.028(19) 0.049(6) 0.023(10) 0.024(8) -0.022(13)
C84' 0.046(14) 0.045(15) 0.035(13) 0.014(11) 0.007(11) -0.007(12)
F10' 0.13(2) 0.038(13) 0.062(15) 0.015(11) 0.050(14) 0.033(13)
F11' 0.16(4) 0.16(3) 0.17(3) 0.08(2) -0.06(2) 0.02(2)
F12' 0.058(7) 0.17(2) 0.057(16) 0.016(18) 0.005(7) 0.056(11)

loop_
_atom_type_symbol
_atom_type_description
_atom_type_scat_dispersion_real
_atom_type_scat_dispersion_imag
_atom_type_scat_source
C C 0.0033 0.0016 'International Tables Vol C Tables 4.2.6.8 and 6.1.1.4'
H H 0.0000 0.0000 'International Tables Vol C Tables 4.2.6.8 and 6.1.1.4'
N N 0.0061 0.0033 'International Tables Vol C Tables 4.2.6.8 and 6.1.1.4'
O O 0.0106 0.0060 'International Tables Vol C Tables 4.2.6.8 and 6.1.1.4'
F F 0.0171 0.0103 'International Tables Vol C Tables 4.2.6.8 and 6.1.1.4'
S S 0.1246 0.1234 'International Tables Vol C Tables 4.2.6.8 and 6.1.1.4'
Rh Rh -1.1178 0.9187 'International Tables Vol C Tables 4.2.6.8 and 6.1.1.4'

loop_
_geom_angle_atom_site_label_1
_geom_angle_atom_site_label_2
_geom_angle_atom_site_label_3
_geom_angle
_geom_angle_site_symmetry_1
_geom_angle_site_symmetry_3
C21 Rh1 C22 38.7(3) . .
C21 Rh1 N1 103.4(3) . .
C22 Rh1 N1 139.7(3) . .
C21 Rh1 N3 105.0(3) . .
C22 Rh1 N3 97.2(3) . .
N1 Rh1 N3 77.5(3) . .
C21 Rh1 C23 64.9(3) . .
C22 Rh1 C23 37.2(3) . .
N1 Rh1 C23 159.5(3) . .
N3 Rh1 C23 120.9(4) . .
C21 Rh1 N4 163.8(3) . .
C22 Rh1 N4 129.7(3) . .
N1 Rh1 N4 90.2(2) . .
N3 Rh1 N4 86.3(2) . .
C23 Rh1 N4 99.5(3) . .
C21 Rh1 C24 65.7(3) . .
C22 Rh1 C24 63.5(3) . .
N1 Rh1 C24 122.2(3) . .
N3 Rh1 C24 159.1(3) . .
C23 Rh1 C24 38.5(4) . .
N4 Rh1 C24 99.7(3) . .
C21 Rh1 C25 38.8(3) . .
C22 Rh1 C25 63.4(3) . .
N1 Rh1 C25 95.9(3) . .
N3 Rh1 C25 141.3(3) . .
C23 Rh1 C25 64.2(4) . .
N4 Rh1 C25 132.2(3) . .
C24 Rh1 C25 39.0(3) . .
C33 Rh2 C32 38.8(3) . .
C33 Rh2 C31 64.7(4) . .
C32 Rh2 C31 38.8(3) . .
C33 Rh2 N2 154.3(3) . .
C32 Rh2 N2 153.9(3) . .
C31 Rh2 N2 116.1(3) . .
C33 Rh2 N5 98.2(3) . 2_666
C32 Rh2 N5 117.1(3) . 2_666
C31 Rh2 N5 155.6(3) . 2_666
N2 Rh2 N5 87.0(3) . 2_666
C33 Rh2 O3 127.6(3) . .
C32 Rh2 O3 92.5(3) . .
C31 Rh2 O3 89.2(3) . .
N2 Rh2 O3 77.4(2) . .
N5 Rh2 O3 88.5(2) 2_666 .
C33 Rh2 C35 65.4(4) . .
C32 Rh2 C35 64.6(4) . .
C31 Rh2 C35 37.4(3) . .
N2 Rh2 C35 99.1(3) . .
N5 Rh2 C35 152.4(3) 2_666 .
O3 Rh2 C35 119.1(3) . .
C33 Rh2 C34 39.5(3) . .
C32 Rh2 C34 65.1(4) . .
C31 Rh2 C34 63.9(4) . .
N2 Rh2 C34 115.8(3) . .
N5 Rh2 C34 114.6(3) 2_666 .
O3 Rh2 C34 152.9(3) . .
C35 Rh2 C34 38.8(3) . .
C63 Rh3 N8 101.6(3) . .
C63 Rh3 N9 160.0(4) . .
N8 Rh3 N9 88.5(3) . .
C63 Rh3 N6 107.4(3) . .
N8 Rh3 N6 76.5(3) . .
N9 Rh3 N6 91.7(3) . .
C63 Rh3 C65 64.3(3) . .
N8 Rh3 C65 162.1(3) . .
N9 Rh3 C65 101.9(3) . .
N6 Rh3 C65 117.1(3) . .
C63 Rh3 C62 39.0(4) . .
N8 Rh3 C62 97.8(4) . .
N9 Rh3 C62 123.0(3) . .
N6 Rh3 C62 144.9(3) . .
C65 Rh3 C62 64.4(4) . .
C63 Rh3 C61 64.7(3) . .
N8 Rh3 C61 127.2(4) . .
N9 Rh3 C61 95.4(3) . .
N6 Rh3 C61 155.3(4) . .
C65 Rh3 C61 38.2(4) . .
C62 Rh3 C61 38.6(3) . .
C63 Rh3 C64 38.6(3) . .
N8 Rh3 C64 135.5(3) . .
N9 Rh3 C64 135.9(3) . .
N6 Rh3 C64 95.3(3) . .
C65 Rh3 C64 37.5(3) . .
C62 Rh3 C64 64.3(4) . .
C61 Rh3 C64 63.5(4) . .
C74 Rh4 N7 156.4(4) . .
C74 Rh4 C75 39.3(4) . .
N7 Rh4 C75 117.9(3) . .
C74 Rh4 N10 115.0(4) . 2_755
N7 Rh4 N10 86.5(3) . 2_755
C75 Rh4 N10 153.9(4) . 2_755
C74 Rh4 O7 93.9(3) . .
N7 Rh4 O7 76.8(3) . .
C75 Rh4 O7 89.1(3) . .
N10 Rh4 O7 88.0(2) 2_755 .
C74 Rh4 C72 65.6(4) . .
N7 Rh4 C72 115.2(3) . .
C75 Rh4 C72 64.5(3) . .
N10 Rh4 C72 115.1(3) 2_755 .
O7 Rh4 C72 153.6(3) . .
C74 Rh4 C71 66.8(4) . .
N7 Rh4 C71 98.9(3) . .
C75 Rh4 C71 39.7(4) . .
N10 Rh4 C71 152.1(3) 2_755 .
O7 Rh4 C71 119.9(3) . .
C72 Rh4 C71 38.1(3) . .
C74 Rh4 C73 38.8(4) . .
N7 Rh4 C73 152.6(3) . .
C75 Rh4 C73 64.3(4) . .
N10 Rh4 C73 98.6(3) 2_755 .
O7 Rh4 C73 130.1(3) . .
C72 Rh4 C73 38.5(3) . .
C71 Rh4 C73 64.8(4) . .
C2 N1 C1 106.5(7) . .
C2 N1 Rh1 141.7(6) . .
C1 N1 Rh1 110.6(5) . .
C1 N2 C3 105.5(7) . .
C1 N2 Rh2 143.6(6) . .
C3 N2 Rh2 110.6(5) . .
C8 N3 C4 118.9(8) . .
C8 N3 Rh1 124.7(6) . .
C4 N3 Rh1 116.3(6) . .
C11 N4 C15 118.2(7) . .
C11 N4 Rh1 120.9(6) . .
C15 N4 Rh1 120.4(6) . .
C20 N5 C16 116.8(8) . .
C20 N5 Rh2 121.0(7) . 2_666
C16 N5 Rh2 122.1(5) . 2_666
C42 N6 C41 106.6(7) . .
C42 N6 Rh3 139.1(6) . .
C41 N6 Rh3 111.9(6) . .
C41 N7 C43 103.7(8) . .
C41 N7 Rh4 143.0(6) . .
C43 N7 Rh4 112.9(6) . .
C44 N8 C48 117.6(8) . .
C44 N8 Rh3 116.8(6) . .
C48 N8 Rh3 125.5(6) . .
C55 N9 C51 117.5(9) . .
C55 N9 Rh3 122.8(7) . .
C51 N9 Rh3 119.7(7) . .
C60 N10 C56 116.2(8) . .
C60 N10 Rh4 123.3(6) . 2_755
C56 N10 Rh4 120.5(6) . 2_755
C10 O3 Rh2 116.3(6) . .
C50 O7 Rh4 116.5(6) . .
O11 S1 O9 116.8(6) . .
O11 S1 O10 113.7(6) . .
O9 S1 O10 114.8(6) . .
O11 S1 C81 102.1(5) . .
O9 S1 C81 103.4(5) . .
O10 S1 C81 103.5(6) . .
O12 S2 O13 116.0(5) . .
O12 S2 O14 114.2(5) . .
O13 S2 O14 114.6(6) . .
O12 S2 C82 102.5(7) . .
O13 S2 C82 103.9(7) . .
O14 S2 C82 103.1(7) . .
O17 S3 O15 119.5(8) . .
O17 S3 O16 111.8(8) . .
O15 S3 O16 115.8(8) . .
O17 S3 C83 99.2(9) . .
O15 S3 C83 99.6(8) . .
O16 S3 C83 107.8(7) . .
N2 C1 N1 111.7(7) . .
N2 C1 C4 129.1(8) . .
N1 C1 C4 119.0(8) . .
N1 C2 C3 108.1(8) . .
N1 C2 C9 121.8(8) . .
C3 C2 C9 130.1(8) . .
N2 C3 C2 108.1(7) . .
N2 C3 C10 119.4(9) . .
C2 C3 C10 132.4(9) . .
N3 C4 C5 122.0(9) . .
N3 C4 C1 114.0(8) . .
C5 C4 C1 123.9(8) . .
C4 C5 C6 120.9(9) . .
C5 C6 C7 114.8(9) . .
C8 C7 C6 120.6(9) . .
N3 C8 C7 122.7(8) . .
O2 C9 O1 120.5(9) . .
O2 C9 C2 121.9(8) . .
O1 C9 C2 117.6(9) . .
O4 C10 O3 123.3(8) . .
O4 C10 C3 122.0(9) . .
O3 C10 C3 114.7(9) . .
N4 C11 C12 122.1(8) . .
C11 C12 C13 120.4(9) . .
C14 C13 C12 116.8(8) . .
C14 C13 C18 120.6(8) . .
C12 C13 C18 122.5(9) . .
C13 C14 C15 121.5(9) . .
N4 C15 C14 120.9(8) . .
N5 C16 C17 123.3(8) . .
C18 C17 C16 117.1(9) . .
C19 C18 C17 119.3(9) . .
C19 C18 C13 119.7(8) . .
C17 C18 C13 121.1(8) . .
C18 C19 C20 120.1(9) . .
N5 C20 C19 123.1(10) . .
C22 C21 C25 105.8(7) . .
C22 C21 C26 129.9(8) . .
C25 C21 C26 124.0(8) . .
C22 C21 Rh1 70.9(5) . .
C25 C21 Rh1 72.8(5) . .
C26 C21 Rh1 125.1(6) . .
C23 C22 C21 111.3(8) . .
C23 C22 C27 126.1(8) . .
C21 C22 C27 122.6(7) . .
C23 C22 Rh1 71.8(5) . .
C21 C22 Rh1 70.4(5) . .
C27 C22 Rh1 127.0(6) . .
C22 C23 C24 108.5(8) . .
C22 C23 C28 126.1(10) . .
C24 C23 C28 125.1(9) . .
C22 C23 Rh1 71.0(5) . .
C24 C23 Rh1 71.5(5) . .
C28 C23 Rh1 128.3(6) . .
C23 C24 C25 106.6(7) . .
C23 C24 C29 126.6(9) . .
C25 C24 C29 126.7(9) . .
C23 C24 Rh1 70.0(5) . .
C25 C24 Rh1 71.4(5) . .
C29 C24 Rh1 126.8(6) . .
C21 C25 C24 107.6(7) . .
C21 C25 C30 127.1(8) . .
C24 C25 C30 125.1(8) . .
C21 C25 Rh1 68.4(5) . .
C24 C25 Rh1 69.6(5) . .
C30 C25 Rh1 131.4(6) . .
C35 C31 C32 110.2(8) . .
C35 C31 C36 124.4(9) . .
C32 C31 C36 125.4(9) . .
C35 C31 Rh2 71.9(5) . .
C32 C31 Rh2 70.5(5) . .
C36 C31 Rh2 124.4(7) . .
C33 C32 C31 107.4(8) . .
C33 C32 C37 129.0(9) . .
C31 C32 C37 123.6(9) . .
C33 C32 Rh2 70.6(5) . .
C31 C32 Rh2 70.8(5) . .
C37 C32 Rh2 122.5(6) . .
C32 C33 C34 107.4(9) . .
C32 C33 C38 127.6(9) . .
C34 C33 C38 124.5(9) . .
C32 C33 Rh2 70.6(5) . .
C34 C33 Rh2 71.4(5) . .
C38 C33 Rh2 129.5(6) . .
C35 C34 C33 106.8(9) . .
C35 C34 C39 127.3(9) . .
C33 C34 C39 125.2(9) . .
C35 C34 Rh2 70.2(5) . .
C33 C34 Rh2 69.1(5) . .
C39 C34 Rh2 133.3(6) . .
C31 C35 C34 108.2(8) . .
C31 C35 C40 127.8(10) . .
C34 C35 C40 124.0(10) . .
C31 C35 Rh2 70.7(5) . .
C34 C35 Rh2 71.0(5) . .
C40 C35 Rh2 126.1(7) . .
N7 C41 N6 112.0(8) . .
N7 C41 C44 128.5(9) . .
N6 C41 C44 119.5(8) . .
N6 C42 C43 107.8(8) . .
N6 C42 C49 122.6(9) . .
C43 C42 C49 129.2(9) . .
C42 C43 N7 109.9(8) . .
C42 C43 C50 132.5(10) . .
N7 C43 C50 117.6(9) . .
N8 C44 C45 122.3(9) . .
N8 C44 C41 112.9(8) . .
C45 C44 C41 124.6(9) . .
C44 C45 C46 120.6(10) . .
C45 C46 C47 117.7(10) . .
C48 C47 C46 120.3(10) . .
N8 C48 C47 121.2(9) . .
O6 C49 O5 119.2(9) . .
O6 C49 C42 123.6(9) . .
O5 C49 C42 117.2(9) . .
O8 C50 O7 121.4(9) . .
O8 C50 C43 124.1(11) . .
O7 C50 C43 114.5(10) . .
N9 C51 C52 122.2(11) . .
C51 C52 C53 121.3(11) . .
C54 C53 C52 114.0(9) . .
C54 C53 C58 124.2(9) . .
C52 C53 C58 121.7(10) . .
C55 C54 C53 122.4(10) . .
N9 C55 C54 122.4(10) . .
N10 C56 C57 122.8(8) . .
C56 C57 C58 117.6(9) . .
C57 C58 C59 119.5(9) . .
C57 C58 C53 120.2(9) . .
C59 C58 C53 119.5(8) . .
C60 C59 C58 116.5(9) . .
N10 C60 C59 126.5(10) . .
C65 C61 C62 107.9(9) . .
C65 C61 C66 124.5(9) . .
C62 C61 C66 127.5(10) . .
C65 C61 Rh3 70.5(5) . .
C62 C61 Rh3 70.6(6) . .
C66 C61 Rh3 126.8(7) . .
C63 C62 C61 106.3(10) . .
C63 C62 C67 128.8(10) . .
C61 C62 C67 124.8(10) . .
C63 C62 Rh3 68.2(5) . .
C61 C62 Rh3 70.8(6) . .
C67 C62 Rh3 128.4(8) . .
C64 C63 C62 109.1(9) . .
C64 C63 C68 126.5(10) . .
C62 C63 C68 123.7(10) . .
C64 C63 Rh3 74.1(5) . .
C62 C63 Rh3 72.8(5) . .
C68 C63 Rh3 127.1(7) . .
C65 C64 C63 106.9(9) . .
C65 C64 C69 129.0(10) . .
C63 C64 C69 124.1(9) . .
C65 C64 Rh3 69.7(5) . .
C63 C64 Rh3 67.3(5) . .
C69 C64 Rh3 127.2(7) . .
C64 C65 C61 109.4(9) . .
C64 C65 C70 126.5(10) . .
C61 C65 C70 123.4(9) . .
C64 C65 Rh3 72.8(5) . .
C61 C65 Rh3 71.3(6) . .
C70 C65 Rh3 129.9(6) . .
C72 C71 C76 126.3(10) . .
C72 C71 C75 105.7(8) . .
C76 C71 C75 128.0(10) . .
C72 C71 Rh4 70.5(5) . .
C76 C71 Rh4 124.2(7) . .
C75 C71 Rh4 69.0(5) . .
C71 C72 C73 109.9(8) . .
C71 C72 C77 123.9(8) . .
C73 C72 C77 124.8(8) . .
C71 C72 Rh4 71.4(5) . .
C73 C72 Rh4 71.4(5) . .
C77 C72 Rh4 134.8(6) . .
C74 C73 C72 108.1(9) . .
C74 C73 C78 124.7(9) . .
C72 C73 C78 127.2(9) . .
C74 C73 Rh4 67.9(5) . .
C72 C73 Rh4 70.1(5) . .
C78 C73 Rh4 126.6(7) . .
C73 C74 C75 107.2(9) . .
C73 C74 C79 127.8(11) . .
C75 C74 C79 124.7(11) . .
C73 C74 Rh4 73.3(5) . .
C75 C74 Rh4 71.6(6) . .
C79 C74 Rh4 124.8(7) . .
C74 C75 C71 108.8(9) . .
C74 C75 C80 126.2(10) . .
C71 C75 C80 124.7(10) . .
C74 C75 Rh4 69.0(5) . .
C71 C75 Rh4 71.2(5) . .
C80 C75 Rh4 121.4(6) . .
F2 C81 F3 109.9(13) . .
F2 C81 F1 104.5(12) . .
F3 C81 F1 104.4(11) . .
F2 C81 S1 114.8(10) . .
F3 C81 S1 110.4(9) . .
F1 C81 S1 112.2(9) . .
F5 C82 F6 110.1(15) . .
F5 C82 F4 103.4(14) . .
F6 C82 F4 106.8(14) . .
F5 C82 S2 111.4(12) . .
F6 C82 S2 111.1(12) . .
F4 C82 S2 113.7(12) . .
F7 C83 F9 109.3(15) . .
F7 C83 F8 112.0(16) . .
F9 C83 F8 107.0(13) . .
F7 C83 S3 112.3(12) . .
F9 C83 S3 108.8(14) . .
F8 C83 S3 107.3(12) . .
O18 S4 O20 121(3) . .
O18 S4 O19 110.9(18) . .
O20 S4 O19 119(2) . .
O18 S4 C84 101.2(18) . .
O20 S4 C84 97.1(15) . .
O19 S4 C84 101.9(17) . .
F10 C84 F11 110(3) . .
F10 C84 F12 104(3) . .
F11 C84 F12 111(3) . .
F10 C84 S4 110(2) . .
F11 C84 S4 110(2) . .
F12 C84 S4 111.3(19) . .
O18' S4' O19' 113(2) . .
O18' S4' O20' 125(2) . .
O19' S4' O20' 106(3) . .
O18' S4' C84' 102.6(13) . .
O19' S4' C84' 105.4(14) . .
O20' S4' C84' 103(3) . .
F12' C84' F11' 105(2) . .
F12' C84' F10' 104.5(19) . .
F11' C84' F10' 106.0(19) . .
F12' C84' S4' 114.1(17) . .
F11' C84' S4' 114.4(18) . .
F10' C84' S4' 111.9(15) . .

loop_
_geom_bond_atom_site_label_1
_geom_bond_atom_site_label_2
_geom_bond_distance
_geom_bond_site_symmetry_2
Rh1 C21 2.135(8) .
Rh1 C22 2.141(8) .
Rh1 N1 2.143(6) .
Rh1 N3 2.143(7) .
Rh1 C23 2.151(8) .
Rh1 N4 2.161(7) .
Rh1 C24 2.171(9) .
Rh1 C25 2.194(8) .
Rh2 C33 2.131(8) .
Rh2 C32 2.132(8) .
Rh2 C31 2.136(8) .
Rh2 N2 2.136(7) .
Rh2 N5 2.139(7) 2_666
Rh2 O3 2.149(6) .
Rh2 C35 2.151(8) .
Rh2 C34 2.162(8) .
Rh3 C63 2.131(9) .
Rh3 N8 2.135(7) .
Rh3 N9 2.138(7) .
Rh3 N6 2.160(7) .
Rh3 C65 2.182(9) .
Rh3 C62 2.191(10) .
Rh3 C61 2.193(10) .
Rh3 C64 2.222(9) .
Rh4 C74 2.116(10) .
Rh4 N7 2.150(7) .
Rh4 C75 2.150(8) .
Rh4 N10 2.154(7) 2_755
Rh4 O7 2.158(6) .
Rh4 C72 2.169(8) .
Rh4 C71 2.181(9) .
Rh4 C73 2.187(9) .
N1 C2 1.339(10) .
N1 C1 1.384(10) .
N2 C1 1.347(10) .
N2 C3 1.382(11) .
N3 C8 1.302(11) .
N3 C4 1.324(11) .
N4 C11 1.331(10) .
N4 C15 1.337(9) .
N5 C20 1.308(10) .
N5 C16 1.387(10) .
N5 Rh2 2.139(7) 2_666
N6 C42 1.338(11) .
N6 C41 1.350(11) .
N7 C41 1.345(11) .
N7 C43 1.372(11) .
N8 C44 1.360(11) .
N8 C48 1.363(11) .
N9 C55 1.312(11) .
N9 C51 1.334(14) .
N10 C60 1.303(10) .
N10 C56 1.365(10) .
N10 Rh4 2.154(7) 2_755
O1 C9 1.339(11) .
O2 C9 1.221(11) .
O3 C10 1.281(11) .
O4 C10 1.246(11) .
O5 C49 1.334(12) .
O6 C49 1.204(11) .
O7 C50 1.306(12) .
O8 C50 1.216(12) .
O9 S1 1.418(8) .
O10 S1 1.422(8) .
O11 S1 1.400(8) .
O12 S2 1.411(7) .
O13 S2 1.425(8) .
O14 S2 1.454(8) .
O15 S3 1.438(11) .
O16 S3 1.523(11) .
O17 S3 1.432(12) .
S1 C81 1.795(14) .
S2 C82 1.751(17) .
S3 C83 1.788(19) .
F1 C81 1.358(12) .
F2 C81 1.283(12) .
F3 C81 1.334(12) .
F4 C82 1.363(18) .
F5 C82 1.325(16) .
F6 C82 1.335(17) .
F7 C83 1.241(17) .
F8 C83 1.403(14) .
F9 C83 1.353(16) .
C1 C4 1.467(12) .
C2 C3 1.414(12) .
C2 C9 1.476(13) .
C3 C10 1.465(12) .
C4 C5 1.380(12) .
C5 C6 1.392(13) .
C6 C7 1.396(13) .
C7 C8 1.380(13) .
C11 C12 1.367(12) .
C12 C13 1.381(10) .
C13 C14 1.341(13) .
C13 C18 1.483(12) .
C14 C15 1.389(12) .
C16 C17 1.409(12) .
C17 C18 1.393(12) .
C18 C19 1.364(13) .
C19 C20 1.405(13) .
C21 C22 1.416(11) .
C21 C25 1.439(10) .
C21 C26 1.510(12) .
C22 C23 1.369(11) .
C22 C27 1.529(12) .
C23 C24 1.425(13) .
C23 C28 1.479(12) .
C24 C25 1.456(12) .
C24 C29 1.474(11) .
C25 C30 1.510(12) .
C31 C35 1.374(13) .
C31 C32 1.416(12) .
C31 C36 1.505(13) .
C32 C33 1.416(11) .
C32 C37 1.498(12) .
C33 C34 1.450(13) .
C33 C38 1.536(13) .
C34 C35 1.433(13) .
C34 C39 1.554(14) .
C35 C40 1.475(13) .
C41 C44 1.454(12) .
C42 C43 1.359(12) .
C42 C49 1.492(12) .
C43 C50 1.495(13) .
C44 C45 1.366(13) .
C45 C46 1.368(14) .
C46 C47 1.387(12) .
C47 C48 1.383(11) .
C51 C52 1.374(13) .
C52 C53 1.382(11) .
C53 C54 1.374(12) .
C53 C58 1.475(13) .
C54 C55 1.365(13) .
C56 C57 1.379(12) .
C57 C58 1.387(11) .
C58 C59 1.411(14) .
C59 C60 1.349(13) .
C61 C65 1.433(14) .
C61 C62 1.448(13) .
C61 C66 1.504(13) .
C62 C63 1.444(14) .
C62 C67 1.465(15) .
C63 C64 1.440(13) .
C63 C68 1.488(12) .
C64 C65 1.416(12) .
C64 C69 1.485(14) .
C65 C70 1.499(13) .
C71 C72 1.420(13) .
C71 C76 1.467(13) .
C71 C75 1.472(13) .
C72 C73 1.437(12) .
C72 C77 1.522(12) .
C73 C74 1.430(14) .
C73 C78 1.464(14) .
C74 C75 1.437(14) .
C74 C79 1.500(14) .
C75 C80 1.546(14) .
C85 O21 1.419(17) .
C86 O22 1.482(18) .
S4 O18 1.412(17) .
S4 O20 1.427(19) .
S4 O19 1.435(16) .
S4 C84 1.80(3) .
C84 F10 1.27(3) .
C84 F11 1.27(3) .
C84 F12 1.36(3) .
S4' O18' 1.42(3) .
S4' O19' 1.432(18) .
S4' O20' 1.60(5) .
S4' C84' 1.789(16) .
C84' F12' 1.323(18) .
C84' F11' 1.337(17) .
C84' F10' 1.339(17) .

loop_
_geom_torsion_atom_site_label_1
_geom_torsion_atom_site_label_2
_geom_torsion_atom_site_label_3
_geom_torsion_atom_site_label_4
_geom_torsion
_geom_torsion_site_symmetry_1
C3 N2 C1 N1 1.1(9) .
Rh2 N2 C1 N1 -171.3(6) .
C3 N2 C1 C4 -173.9(8) .
Rh2 N2 C1 C4 13.7(16) .
C2 N1 C1 N2 -3.1(9) .
Rh1 N1 C1 N2 167.3(5) .
C2 N1 C1 C4 172.5(7) .
Rh1 N1 C1 C4 -17.2(9) .
C1 N1 C2 C3 3.7(9) .
Rh1 N1 C2 C3 -161.6(7) .
C1 N1 C2 C9 -174.1(8) .
Rh1 N1 C2 C9 20.6(14) .
C1 N2 C3 C2 1.2(9) .
Rh2 N2 C3 C2 176.4(5) .
C1 N2 C3 C10 179.3(7) .
Rh2 N2 C3 C10 -5.5(9) .
N1 C2 C3 N2 -3.1(10) .
C9 C2 C3 N2 174.4(8) .
N1 C2 C3 C10 179.0(9) .
C9 C2 C3 C10 -3.4(17) .
C8 N3 C4 C5 0.7(13) .
Rh1 N3 C4 C5 180.0(7) .
C8 N3 C4 C1 -175.0(8) .
Rh1 N3 C4 C1 4.3(9) .
N2 C1 C4 N3 -176.2(8) .
N1 C1 C4 N3 9.1(11) .
N2 C1 C4 C5 8.1(15) .
N1 C1 C4 C5 -166.5(8) .
N3 C4 C5 C6 0.1(15) .
C1 C4 C5 C6 175.4(9) .
C4 C5 C6 C7 -2.1(15) .
C5 C6 C7 C8 3.4(15) .
C4 N3 C8 C7 0.8(14) .
Rh1 N3 C8 C7 -178.5(7) .
C6 C7 C8 N3 -2.9(16) .
N1 C2 C9 O2 8.2(14) .
C3 C2 C9 O2 -169.0(9) .
N1 C2 C9 O1 -172.7(8) .
C3 C2 C9 O1 10.1(15) .
Rh2 O3 C10 O4 -171.3(7) .
Rh2 O3 C10 C3 12.2(9) .
N2 C3 C10 O4 179.1(8) .
C2 C3 C10 O4 -3.3(15) .
N2 C3 C10 O3 -4.4(12) .
C2 C3 C10 O3 173.2(9) .
C15 N4 C11 C12 2.4(14) .
Rh1 N4 C11 C12 174.6(7) .
N4 C11 C12 C13 -3.8(15) .
C11 C12 C13 C14 3.2(14) .
C11 C12 C13 C18 -173.7(9) .
C12 C13 C14 C15 -1.4(15) .
C18 C13 C14 C15 175.5(8) .
C11 N4 C15 C14 -0.6(13) .
Rh1 N4 C15 C14 -172.8(7) .
C13 C14 C15 N4 0.1(15) .
C20 N5 C16 C17 -4.8(14) .
Rh2 N5 C16 C17 177.6(7) 2_666
N5 C16 C17 C18 1.0(14) .
C16 C17 C18 C19 3.6(14) .
C16 C17 C18 C13 -176.6(9) .
C14 C13 C18 C19 -149.0(10) .
C12 C13 C18 C19 27.7(14) .
C14 C13 C18 C17 31.2(14) .
C12 C13 C18 C17 -152.1(10) .
C17 C18 C19 C20 -4.3(16) .
C13 C18 C19 C20 175.9(9) .
C16 N5 C20 C19 4.1(15) .
Rh2 N5 C20 C19 -178.3(8) 2_666
C18 C19 C20 N5 0.3(17) .
C25 C21 C22 C23 -4.6(9) .
C26 C21 C22 C23 -179.3(9) .
Rh1 C21 C22 C23 60.4(6) .
C25 C21 C22 C27 172.9(8) .
C26 C21 C22 C27 -1.8(14) .
Rh1 C21 C22 C27 -122.1(8) .
C25 C21 C22 Rh1 -65.0(5) .
C26 C21 C22 Rh1 120.3(10) .
C21 C22 C23 C24 2.5(10) .
C27 C22 C23 C24 -175.0(8) .
Rh1 C22 C23 C24 62.0(6) .
C21 C22 C23 C28 176.4(8) .
C27 C22 C23 C28 -1.1(14) .
Rh1 C22 C23 C28 -124.1(9) .
C21 C22 C23 Rh1 -59.5(6) .
C27 C22 C23 Rh1 123.0(8) .
C22 C23 C24 C25 0.7(10) .
C28 C23 C24 C25 -173.2(8) .
Rh1 C23 C24 C25 62.4(6) .
C22 C23 C24 C29 176.7(8) .
C28 C23 C24 C29 2.7(15) .
Rh1 C23 C24 C29 -121.6(9) .
C22 C23 C24 Rh1 -61.7(6) .
C28 C23 C24 Rh1 124.3(9) .
C22 C21 C25 C24 4.9(9) .
C26 C21 C25 C24 -180.0(8) .
Rh1 C21 C25 C24 -58.8(6) .
C22 C21 C25 C30 -170.0(8) .
C26 C21 C25 C30 5.0(14) .
Rh1 C21 C25 C30 126.3(9) .
C22 C21 C25 Rh1 63.7(5) .
C26 C21 C25 Rh1 -121.2(9) .
C23 C24 C25 C21 -3.6(9) .
C29 C24 C25 C21 -179.5(8) .
Rh1 C24 C25 C21 58.0(6) .
C23 C24 C25 C30 171.5(8) .
C29 C24 C25 C30 -4.4(14) .
Rh1 C24 C25 C30 -126.9(8) .
C23 C24 C25 Rh1 -61.5(6) .
C29 C24 C25 Rh1 122.6(9) .
C35 C31 C32 C33 0.2(10) .
C36 C31 C32 C33 -179.8(8) .
Rh2 C31 C32 C33 61.4(6) .
C35 C31 C32 C37 -178.1(8) .
C36 C31 C32 C37 2.0(14) .
Rh2 C31 C32 C37 -116.9(8) .
C35 C31 C32 Rh2 -61.2(6) .
C36 C31 C32 Rh2 118.8(9) .
C31 C32 C33 C34 0.8(9) .
C37 C32 C33 C34 178.9(8) .
Rh2 C32 C33 C34 62.3(5) .
C31 C32 C33 C38 173.0(8) .
C37 C32 C33 C38 -8.8(15) .
Rh2 C32 C33 C38 -125.4(9) .
C31 C32 C33 Rh2 -61.5(6) .
C37 C32 C33 Rh2 116.6(9) .
C32 C33 C34 C35 -1.4(9) .
C38 C33 C34 C35 -174.0(8) .
Rh2 C33 C34 C35 60.4(6) .
C32 C33 C34 C39 169.2(8) .
C38 C33 C34 C39 -3.3(13) .
Rh2 C33 C34 C39 -129.0(9) .
C32 C33 C34 Rh2 -61.8(6) .
C38 C33 C34 Rh2 125.6(8) .
C32 C31 C35 C34 -1.1(10) .
C36 C31 C35 C34 178.8(8) .
Rh2 C31 C35 C34 -61.4(6) .
C32 C31 C35 C40 -178.5(9) .
C36 C31 C35 C40 1.5(15) .
Rh2 C31 C35 C40 121.2(10) .
C32 C31 C35 Rh2 60.3(6) .
C36 C31 C35 Rh2 -119.7(9) .
C33 C34 C35 C31 1.6(10) .
C39 C34 C35 C31 -168.8(8) .
Rh2 C34 C35 C31 61.3(6) .
C33 C34 C35 C40 179.0(8) .
C39 C34 C35 C40 8.7(14) .
Rh2 C34 C35 C40 -121.3(9) .
C33 C34 C35 Rh2 -59.7(5) .
C39 C34 C35 Rh2 129.9(9) .
C43 N7 C41 N6 -2.3(10) .
Rh4 N7 C41 N6 169.3(7) .
C43 N7 C41 C44 176.8(8) .
Rh4 N7 C41 C44 -11.6(16) .
C42 N6 C41 N7 2.3(10) .
Rh3 N6 C41 N7 -163.4(6) .
C42 N6 C41 C44 -176.9(8) .
Rh3 N6 C41 C44 17.4(9) .
C41 N6 C42 C43 -1.3(10) .
Rh3 N6 C42 C43 158.2(7) .
C41 N6 C42 C49 171.9(8) .
Rh3 N6 C42 C49 -28.7(14) .
N6 C42 C43 N7 -0.1(10) .
C49 C42 C43 N7 -172.7(9) .
N6 C42 C43 C50 -178.9(9) .
C49 C42 C43 C50 8.5(17) .
C41 N7 C43 C42 1.5(10) .
Rh4 N7 C43 C42 -173.1(6) .
C41 N7 C43 C50 -179.6(8) .
Rh4 N7 C43 C50 5.9(10) .
C48 N8 C44 C45 -0.7(13) .
Rh3 N8 C44 C45 -177.7(7) .
C48 N8 C44 C41 174.7(7) .
Rh3 N8 C44 C41 -2.2(9) .
N7 C41 C44 N8 170.4(8) .
N6 C41 C44 N8 -10.6(11) .
N7 C41 C44 C45 -14.3(15) .
N6 C41 C44 C45 164.8(9) .
N8 C44 C45 C46 -2.6(15) .
C41 C44 C45 C46 -177.5(9) .
C44 C45 C46 C47 5.1(16) .
C45 C46 C47 C48 -4.5(16) .
C44 N8 C48 C47 1.3(13) .
Rh3 N8 C48 C47 178.0(7) .
C46 C47 C48 N8 1.3(15) .
N6 C42 C49 O6 -7.0(15) .
C43 C42 C49 O6 164.5(10) .
N6 C42 C49 O5 174.0(9) .
C43 C42 C49 O5 -14.4(15) .
Rh4 O7 C50 O8 167.6(7) .
Rh4 O7 C50 C43 -12.5(10) .
C42 C43 C50 O8 2.9(17) .
N7 C43 C50 O8 -175.8(9) .
C42 C43 C50 O7 -177.0(9) .
N7 C43 C50 O7 4.3(12) .
C55 N9 C51 C52 -0.2(17) .
Rh3 N9 C51 C52 -178.3(9) .
N9 C51 C52 C53 2.9(19) .
C51 C52 C53 C54 -4.4(17) .
C51 C52 C53 C58 173.4(11) .
C52 C53 C54 C55 3.5(18) .
C58 C53 C54 C55 -174.1(11) .
C51 N9 C55 C54 -0.7(16) .
Rh3 N9 C55 C54 177.3(9) .
C53 C54 C55 N9 -1.1(19) .
C60 N10 C56 C57 9.4(16) .
Rh4 N10 C56 C57 -171.2(8) 2_755
N10 C56 C57 C58 -5.9(16) .
C56 C57 C58 C59 3.2(16) .
C56 C57 C58 C53 173.0(10) .
C54 C53 C58 C57 -19.6(17) .
C52 C53 C58 C57 162.9(11) .
C54 C53 C58 C59 150.1(12) .
C52 C53 C58 C59 -27.4(17) .
C57 C58 C59 C60 -4.1(18) .
C53 C58 C59 C60 -174.0(11) .
C56 N10 C60 C59 -10.9(18) .
Rh4 N10 C60 C59 169.7(11) 2_755
C58 C59 C60 N10 8(2) .
C65 C61 C62 C63 -1.7(11) .
C66 C61 C62 C63 -178.7(10) .
Rh3 C61 C62 C63 59.3(7) .
C65 C61 C62 C67 175.2(10) .
C66 C61 C62 C67 -1.9(17) .
Rh3 C61 C62 C67 -123.9(10) .
C65 C61 C62 Rh3 -60.9(7) .
C66 C61 C62 Rh3 122.1(11) .
C61 C62 C63 C64 4.9(11) .
C67 C62 C63 C64 -171.7(10) .
Rh3 C62 C63 C64 65.8(6) .
C61 C62 C63 C68 175.6(9) .
C67 C62 C63 C68 -1.0(17) .
Rh3 C62 C63 C68 -123.5(10) .
C61 C62 C63 Rh3 -60.9(7) .
C67 C62 C63 Rh3 122.5(11) .
C62 C63 C64 C65 -6.3(10) .
C68 C63 C64 C65 -176.7(9) .
Rh3 C63 C64 C65 58.6(6) .
C62 C63 C64 C69 174.6(9) .
C68 C63 C64 C69 4.2(15) .
Rh3 C63 C64 C69 -120.5(9) .
C62 C63 C64 Rh3 -64.9(7) .
C68 C63 C64 Rh3 124.7(10) .
C63 C64 C65 C61 5.2(10) .
C69 C64 C65 C61 -175.7(9) .
Rh3 C64 C65 C61 62.3(7) .
C63 C64 C65 C70 175.6(9) .
C69 C64 C65 C70 -5.3(16) .
Rh3 C64 C65 C70 -127.3(10) .
C63 C64 C65 Rh3 -57.1(6) .
C69 C64 C65 Rh3 122.0(10) .
C62 C61 C65 C64 -2.2(11) .
C66 C61 C65 C64 174.9(9) .
Rh3 C61 C65 C64 -63.3(7) .
C62 C61 C65 C70 -173.0(9) .
C66 C61 C65 C70 4.2(15) .
Rh3 C61 C65 C70 126.0(9) .
C62 C61 C65 Rh3 61.0(7) .
C66 C61 C65 Rh3 -121.8(10) .
C76 C71 C72 C73 -179.9(9) .
C75 C71 C72 C73 1.0(9) .
Rh4 C71 C72 C73 61.4(6) .
C76 C71 C72 C77 -13.3(14) .
C75 C71 C72 C77 167.6(7) .
Rh4 C71 C72 C77 -132.0(8) .
C76 C71 C72 Rh4 118.7(10) .
C75 C71 C72 Rh4 -60.4(6) .
C71 C72 C73 C74 -4.0(10) .
C77 C72 C73 C74 -170.5(8) .
Rh4 C72 C73 C74 57.4(6) .
C71 C72 C73 C78 177.2(9) .
C77 C72 C73 C78 10.7(13) .
Rh4 C72 C73 C78 -121.4(9) .
C71 C72 C73 Rh4 -61.4(6) .
C77 C72 C73 Rh4 132.1(8) .
C72 C73 C74 C75 5.3(10) .
C78 C73 C74 C75 -175.8(9) .
Rh4 C73 C74 C75 64.0(6) .
C72 C73 C74 C79 179.9(9) .
C78 C73 C74 C79 -1.3(16) .
Rh4 C73 C74 C79 -121.5(11) .
C72 C73 C74 Rh4 -58.7(6) .
C78 C73 C74 Rh4 120.1(9) .
C73 C74 C75 C71 -4.8(10) .
C79 C74 C75 C71 -179.5(9) .
Rh4 C74 C75 C71 60.4(6) .
C73 C74 C75 C80 -179.4(9) .
C79 C74 C75 C80 5.8(15) .
Rh4 C74 C75 C80 -114.3(9) .
C73 C74 C75 Rh4 -65.2(6) .
C79 C74 C75 Rh4 120.1(10) .
C72 C71 C75 C74 2.4(10) .
C76 C71 C75 C74 -176.7(10) .
Rh4 C71 C75 C74 -59.0(6) .
C72 C71 C75 C80 177.1(8) .
C76 C71 C75 C80 -1.9(15) .
Rh4 C71 C75 C80 115.8(9) .
C72 C71 C75 Rh4 61.4(6) .
C76 C71 C75 Rh4 -117.7(10) .
O11 S1 C81 F2 176.6(11) .
O9 S1 C81 F2 -61.8(12) .
O10 S1 C81 F2 58.3(12) .
O11 S1 C81 F3 -58.5(10) .
O9 S1 C81 F3 63.2(10) .
O10 S1 C81 F3 -176.8(9) .
O11 S1 C81 F1 57.5(10) .
O9 S1 C81 F1 179.2(9) .
O10 S1 C81 F1 -60.8(10) .
O12 S2 C82 F5 -67.3(14) .
O13 S2 C82 F5 53.9(14) .
O14 S2 C82 F5 173.8(13) .
O12 S2 C82 F6 55.8(13) .
O13 S2 C82 F6 177.0(12) .
O14 S2 C82 F6 -63.1(14) .
O12 S2 C82 F4 176.3(11) .
O13 S2 C82 F4 -62.5(12) .
O14 S2 C82 F4 57.4(13) .
O17 S3 C83 F7 67.5(14) .
O15 S3 C83 F7 -170.3(13) .
O16 S3 C83 F7 -49.1(14) .
O17 S3 C83 F9 -53.6(13) .
O15 S3 C83 F9 68.6(13) .
O16 S3 C83 F9 -170.2(11) .
O17 S3 C83 F8 -169.0(11) .
O15 S3 C83 F8 -46.8(12) .
O16 S3 C83 F8 74.4(13) .
O18 S4 C84 F10 -67(3) .
O20 S4 C84 F10 56(3) .
O19 S4 C84 F10 178(2) .
O18 S4 C84 F11 54(3) .
O20 S4 C84 F11 178(3) .
O19 S4 C84 F11 -60(2) .
O18 S4 C84 F12 178(2) .
O20 S4 C84 F12 -59(3) .
O19 S4 C84 F12 63(2) .
O18' S4' C84' F12' 177(2) .
O19' S4' C84' F12' -65(3) .
O20' S4' C84' F12' 46(3) .
O18' S4' C84' F11' -62(2) .
O19' S4' C84' F11' 56(3) .
O20' S4' C84' F11' 167(3) .
O18' S4' C84' F10' 58(2) .
O19' S4' C84' F10' 177(3) .
O20' S4' C84' F10' -73(2) .

loop_
_platon_squeeze_void_nr
_platon_squeeze_void_average_x
_platon_squeeze_void_average_y
_platon_squeeze_void_average_z
_platon_squeeze_void_volume
_platon_squeeze_void_count_electrons
_platon_squeeze_void_content
1 0.000 0.000 0.000 253 66 ' '
2 0.025 0.347 0.800 13 -2 ' '
3 -0.071 0.362 0.518 46 11 ' '
4 0.071 0.638 0.482 46 11 ' '
5 -0.025 0.653 0.200 13 -2 ' '
6 0.426 0.253 0.411 105 29 ' '
7 0.500 0.000 0.000 187 30 ' '
8 0.574 0.747 0.589 105 29 ' '
